data_4030403
loop_
_publ_author_name
'Nocket, Anthony J.'
'Feng, Yiqing'
'Weinreb, Steven M.'

_publ_section_title
;
 Construction of the Myrioneuron Alkaloids: A Total Synthesis of
 (+-)-Myrioneurinol.
;
_journal_issue 2
_journal_name_full 'The Journal of organic chemistry'
_journal_page_first 1116
_journal_paper_doi 10.1021/jo5026404
_journal_volume 80
_journal_year 2014
_chemical_formula_moiety 'C12 H21 N O2'
_chemical_formula_sum 'C12 H21 N O2'
_chemical_formula_weight 211.30
_chemical_name_systematic
; 
 ? 
;
_space_group_IT_number 15
_symmetry_cell_setting monoclinic
_symmetry_space_group_name_Hall '-C 2yc'
_symmetry_space_group_name_H-M 'C 1 2/c 1'
_atom_sites_solution_hydrogens geom
_atom_sites_solution_primary direct
_atom_sites_solution_secondary difmap
_audit_creation_method SHELXL-97
_cell_angle_alpha 90.00
_cell_angle_beta 109.1700(10)
_cell_angle_gamma 90.00
_cell_formula_units_Z 8
_cell_length_a 26.445(2)
_cell_length_b 8.1967(6)
_cell_length_c 11.1501(9)
_cell_measurement_reflns_used 4440
_cell_measurement_temperature 298(2)
_cell_measurement_theta_max 28.127
_cell_measurement_theta_min 2.610
_cell_volume 2282.9(3)
_computing_cell_refinement 'Bruker SMART'
_computing_data_collection 'Bruker SMART'
_computing_data_reduction 'Bruker SAINT'
_computing_molecular_graphics 'Bruker SHELXTL'
_computing_publication_material 'Bruker SHELXTL'
_computing_structure_refinement 'SHELXL-97 (Sheldrick, 1997)'
_computing_structure_solution 'SHELXS-97 (Sheldrick, 1990)'
_diffrn_ambient_temperature 298(2)
_diffrn_measured_fraction_theta_full 0.994
_diffrn_measured_fraction_theta_max 0.994
_diffrn_measurement_device_type 'CCD area detector'
_diffrn_measurement_method 'phi and omega scans'
_diffrn_radiation_monochromator graphite
_diffrn_radiation_source 'fine-focus sealed tube'
_diffrn_radiation_type MoK\a
_diffrn_radiation_wavelength 0.71073
_diffrn_reflns_av_R_equivalents 0.0154
_diffrn_reflns_av_sigmaI/netI 0.0163
_diffrn_reflns_limit_h_max 31
_diffrn_reflns_limit_h_min -35
_diffrn_reflns_limit_k_max 10
_diffrn_reflns_limit_k_min -10
_diffrn_reflns_limit_l_max 14
_diffrn_reflns_limit_l_min -14
_diffrn_reflns_number 10614
_diffrn_reflns_theta_full 28.26
_diffrn_reflns_theta_max 28.26
_diffrn_reflns_theta_min 1.63
_exptl_absorpt_coefficient_mu 0.083
_exptl_absorpt_correction_T_max 0.9877
_exptl_absorpt_correction_T_min 0.9837
_exptl_absorpt_correction_type multi-scan
_exptl_absorpt_process_details SADABS
_exptl_crystal_colour colorless
_exptl_crystal_density_diffrn 1.230
_exptl_crystal_density_method 'not measured'
_exptl_crystal_description block
_exptl_crystal_F_000 928
_exptl_crystal_size_max 0.20
_exptl_crystal_size_mid 0.19
_exptl_crystal_size_min 0.15
_refine_diff_density_max 0.404
_refine_diff_density_min -0.192
_refine_diff_density_rms 0.046
_refine_ls_extinction_method none
_refine_ls_goodness_of_fit_ref 1.039
_refine_ls_hydrogen_treatment noref
_refine_ls_matrix_type full
_refine_ls_number_parameters 137
_refine_ls_number_reflns 2817
_refine_ls_number_restraints 0
_refine_ls_restrained_S_all 1.039
_refine_ls_R_factor_all 0.0556
_refine_ls_R_factor_gt 0.0497
_refine_ls_shift/su_max 0.000
_refine_ls_shift/su_mean 0.000
_refine_ls_structure_factor_coef Fsqd
_refine_ls_weighting_details 'calc w=1/[\s^2^(Fo^2^)+(0.0906P)^2^+0.8794P] where P=(Fo^2^+2Fc^2^)/3'
_refine_ls_weighting_scheme calc
_refine_ls_wR_factor_gt 0.1402
_refine_ls_wR_factor_ref 0.1465
_reflns_number_gt 2458
_reflns_number_total 2817
_reflns_threshold_expression >2sigma(I)
_cod_data_source_file jo5026404_si_001.cif
_cod_data_source_block ajn4s
_cod_depositor_comments
;
The following automatic conversions were performed:

'_symmetry_cell_setting' value 'Monoclinic' changed to 'monoclinic'
according to
/home/saulius/struct/COD-crude-data--automatic-downloads/rss-feeds/ACS/lib/dictionaries/cif_core.dic
dictionary named 'cif_core.dic' version 2.4.2 from 2011-04-26.

Automatic conversion script
Id: cif_fix_values 2935 2014-11-11 08:27:57Z andrius 

 Adding full bibliography for 4030400--4030403.cif.
;
_cod_original_sg_symbol_H-M C2/c
_cod_database_code 4030403

loop_
_symmetry_equiv_pos_as_xyz
'x, y, z'
'-x, y, -z+1/2'
'x+1/2, y+1/2, z'
'-x+1/2, y+1/2, -z+1/2'
'-x, -y, -z'
'x, -y, z-1/2'
'-x+1/2, -y+1/2, -z'
'x+1/2, -y+1/2, z-1/2'

loop_
_atom_site_label
_atom_site_type_symbol
_atom_site_fract_x
_atom_site_fract_y
_atom_site_fract_z
_atom_site_U_iso_or_equiv
_atom_site_adp_type
_atom_site_occupancy
_atom_site_symmetry_multiplicity
_atom_site_calc_flag
_atom_site_refinement_flags
C1 C 0.42811(4) 0.07792(13) 0.35401(10) 0.0279(2) Uani 1 1 d .
C2 C 0.37508(4) 0.12405(13) 0.25182(10) 0.0288(2) Uani 1 1 d .
C3 C 0.35467(6) -0.01344(16) 0.15326(12) 0.0433(3) Uani 1 1 d .
H3A H 0.3162 -0.0026 0.1138 0.052 Uiso 1 1 calc R
H3B H 0.3709 -0.0012 0.0874 0.052 Uiso 1 1 calc R
C4 C 0.36718(7) -0.18226(17) 0.21074(14) 0.0498(4) Uani 1 1 d .
H4A H 0.3511 -0.1963 0.2767 0.060 Uiso 1 1 calc R
H4B H 0.3524 -0.2643 0.1460 0.060 Uiso 1 1 calc R
C5 C 0.42654(7) -0.20227(17) 0.26559(14) 0.0510(4) Uani 1 1 d .
H5A H 0.4348 -0.3051 0.3109 0.061 Uiso 1 1 calc R
H5B H 0.4419 -0.2041 0.1977 0.061 Uiso 1 1 calc R
C6 C 0.33464(5) 0.15698(18) 0.32294(12) 0.0397(3) Uani 1 1 d .
H6A H 0.3265 0.0546 0.3562 0.048 Uiso 1 1 calc R
H6B H 0.3513 0.2281 0.3946 0.048 Uiso 1 1 calc R
C7 C 0.28234(6) 0.2351(2) 0.24034(17) 0.0538(4) Uani 1 1 d .
H7A H 0.2626 0.1575 0.1764 0.065 Uiso 1 1 calc R
H7B H 0.2606 0.2622 0.2927 0.065 Uiso 1 1 calc R
C8 C 0.29272(6) 0.3879(2) 0.17592(17) 0.0527(4) Uani 1 1 d .
H8A H 0.3082 0.4708 0.2395 0.063 Uiso 1 1 calc R
H8B H 0.2591 0.4294 0.1188 0.063 Uiso 1 1 calc R
C9 C 0.33043(5) 0.35406(17) 0.10180(13) 0.0411(3) Uani 1 1 d .
H9A H 0.3367 0.4543 0.0627 0.049 Uiso 1 1 calc R
H9B H 0.3139 0.2765 0.0346 0.049 Uiso 1 1 calc R
C10 C 0.38404(5) 0.28554(13) 0.18733(10) 0.0285(2) Uani 1 1 d .
H10 H 0.3989 0.3652 0.2554 0.034 Uiso 1 1 calc R
C11 C 0.42474(6) 0.26754(15) 0.11685(12) 0.0373(3) Uani 1 1 d .
H11A H 0.4535 0.1969 0.1662 0.045 Uiso 1 1 calc R
H11B H 0.4073 0.2139 0.0363 0.045 Uiso 1 1 calc R
C12 C 0.44902(6) 0.42643(17) 0.09139(13) 0.0416(3) Uani 1 1 d .
H12A H 0.4584 0.4943 0.1668 0.050 Uiso 1 1 calc R
H12B H 0.4815 0.4034 0.0721 0.050 Uiso 1 1 calc R
N1 N 0.44963(5) -0.06818(13) 0.35220(10) 0.0385(3) Uani 1 1 d .
H1 H 0.4805 -0.0855 0.4081 0.046 Uiso 1 1 calc R
O1 O 0.45076(3) 0.17592(11) 0.44014(8) 0.0371(2) Uani 1 1 d .
O2 O 0.41283(5) 0.51025(16) -0.01059(12) 0.0654(4) Uani 1 1 d .
H2 H 0.4262 0.5967 -0.0218 0.098 Uiso 1 1 calc R

loop_
_atom_site_aniso_label
_atom_site_aniso_U_11
_atom_site_aniso_U_22
_atom_site_aniso_U_33
_atom_site_aniso_U_23
_atom_site_aniso_U_13
_atom_site_aniso_U_12
C1 0.0303(5) 0.0280(5) 0.0252(5) 0.0022(4) 0.0087(4) -0.0014(4)
C2 0.0321(5) 0.0272(5) 0.0242(5) 0.0006(4) 0.0052(4) -0.0024(4)
C3 0.0530(8) 0.0337(6) 0.0321(6) -0.0033(5) -0.0009(5) -0.0084(5)
C4 0.0673(9) 0.0314(6) 0.0429(7) -0.0036(5) 0.0078(6) -0.0141(6)
C5 0.0722(10) 0.0299(6) 0.0460(7) -0.0055(5) 0.0127(7) 0.0063(6)
C6 0.0315(6) 0.0512(7) 0.0371(6) 0.0056(5) 0.0121(5) -0.0039(5)
C7 0.0300(6) 0.0695(10) 0.0614(9) 0.0112(8) 0.0145(6) 0.0026(6)
C8 0.0350(7) 0.0548(9) 0.0668(10) 0.0106(7) 0.0148(6) 0.0130(6)
C9 0.0393(7) 0.0383(6) 0.0410(7) 0.0096(5) 0.0068(5) 0.0065(5)
C10 0.0327(5) 0.0258(5) 0.0267(5) 0.0007(4) 0.0093(4) 0.0017(4)
C11 0.0482(7) 0.0316(6) 0.0379(6) 0.0052(5) 0.0221(5) 0.0074(5)
C12 0.0420(7) 0.0416(7) 0.0442(7) 0.0097(5) 0.0182(6) 0.0032(5)
N1 0.0427(6) 0.0321(5) 0.0355(5) -0.0007(4) 0.0058(4) 0.0072(4)
O1 0.0363(5) 0.0342(5) 0.0327(4) -0.0048(3) 0.0006(3) 0.0010(3)
O2 0.0606(7) 0.0595(7) 0.0639(7) 0.0315(6) 0.0039(6) -0.0108(6)

loop_
_atom_type_symbol
_atom_type_description
_atom_type_scat_dispersion_real
_atom_type_scat_dispersion_imag
_atom_type_scat_source
C C 0.0033 0.0016 'International Tables Vol C Tables 4.2.6.8 and 6.1.1.4'
H H 0.0000 0.0000 'International Tables Vol C Tables 4.2.6.8 and 6.1.1.4'
N N 0.0061 0.0033 'International Tables Vol C Tables 4.2.6.8 and 6.1.1.4'
O O 0.0106 0.0060 'International Tables Vol C Tables 4.2.6.8 and 6.1.1.4'

loop_
_geom_angle_atom_site_label_1
_geom_angle_atom_site_label_2
_geom_angle_atom_site_label_3
_geom_angle
O1 C1 N1 119.56(11)
O1 C1 C2 120.30(10)
N1 C1 C2 120.13(10)
C1 C2 C3 111.67(10)
C1 C2 C6 106.18(9)
C3 C2 C6 110.68(10)
C1 C2 C10 108.10(9)
C3 C2 C10 111.21(9)
C6 C2 C10 108.82(10)
C4 C3 C2 112.90(10)
C4 C3 H3A 109.0
C2 C3 H3A 109.0
C4 C3 H3B 109.0
C2 C3 H3B 109.0
H3A C3 H3B 107.8
C5 C4 C3 109.10(12)
C5 C4 H4A 109.9
C3 C4 H4A 109.9
C5 C4 H4B 109.9
C3 C4 H4B 109.9
H4A C4 H4B 108.3
N1 C5 C4 110.09(12)
N1 C5 H5A 109.6
C4 C5 H5A 109.6
N1 C5 H5B 109.6
C4 C5 H5B 109.6
H5A C5 H5B 108.2
C7 C6 C2 113.87(10)
C7 C6 H6A 108.8
C2 C6 H6A 108.8
C7 C6 H6B 108.8
C2 C6 H6B 108.8
H6A C6 H6B 107.7
C8 C7 C6 111.31(12)
C8 C7 H7A 109.4
C6 C7 H7A 109.4
C8 C7 H7B 109.4
C6 C7 H7B 109.4
H7A C7 H7B 108.0
C7 C8 C9 111.22(13)
C7 C8 H8A 109.4
C9 C8 H8A 109.4
C7 C8 H8B 109.4
C9 C8 H8B 109.4
H8A C8 H8B 108.0
C8 C9 C10 111.58(10)
C8 C9 H9A 109.3
C10 C9 H9A 109.3
C8 C9 H9B 109.3
C10 C9 H9B 109.3
H9A C9 H9B 108.0
C9 C10 C11 112.20(10)
C9 C10 C2 110.37(10)
C11 C10 C2 113.12(9)
C9 C10 H10 106.9
C11 C10 H10 106.9
C2 C10 H10 106.9
C12 C11 C10 115.08(10)
C12 C11 H11A 108.5
C10 C11 H11A 108.5
C12 C11 H11B 108.5
C10 C11 H11B 108.5
H11A C11 H11B 107.5
O2 C12 C11 110.72(12)
O2 C12 H12A 109.5
C11 C12 H12A 109.5
O2 C12 H12B 109.5
C11 C12 H12B 109.5
H12A C12 H12B 108.1
C1 N1 C5 126.94(11)
C1 N1 H1 116.5
C5 N1 H1 116.5
C12 O2 H2 109.5

loop_
_geom_bond_atom_site_label_1
_geom_bond_atom_site_label_2
_geom_bond_distance
C1 O1 1.2444(14)
C1 N1 1.3289(15)
C1 C2 1.5358(15)
C2 C3 1.5425(16)
C2 C6 1.5497(17)
C2 C10 1.5612(15)
C3 C4 1.5152(19)
C3 H3A 0.9700
C3 H3B 0.9700
C4 C5 1.495(2)
C4 H4A 0.9700
C4 H4B 0.9700
C5 N1 1.4582(17)
C5 H5A 0.9700
C5 H5B 0.9700
C6 C7 1.5278(19)
C6 H6A 0.9700
C6 H6B 0.9700
C7 C8 1.513(2)
C7 H7A 0.9700
C7 H7B 0.9700
C8 C9 1.515(2)
C8 H8A 0.9700
C8 H8B 0.9700
C9 C10 1.5319(16)
C9 H9A 0.9700
C9 H9B 0.9700
C10 C11 1.5340(16)
C10 H10 0.9800
C11 C12 1.5194(19)
C11 H11A 0.9700
C11 H11B 0.9700
C12 O2 1.4022(17)
C12 H12A 0.9700
C12 H12B 0.9700
N1 H1 0.8600
O2 H2 0.8200

loop_
_geom_torsion_atom_site_label_1
_geom_torsion_atom_site_label_2
_geom_torsion_atom_site_label_3
_geom_torsion_atom_site_label_4
_geom_torsion
O1 C1 C2 C3 178.89(11)
N1 C1 C2 C3 -2.27(15)
O1 C1 C2 C6 -60.38(13)
N1 C1 C2 C6 118.46(12)
O1 C1 C2 C10 56.25(13)
N1 C1 C2 C10 -124.91(11)
C1 C2 C3 C4 34.95(16)
C6 C2 C3 C4 -83.11(15)
C10 C2 C3 C4 155.80(12)
C2 C3 C4 C5 -61.65(17)
C3 C4 C5 N1 52.94(16)
C1 C2 C6 C7 169.30(12)
C3 C2 C6 C7 -69.34(15)
C10 C2 C6 C7 53.15(14)
C2 C6 C7 C8 -53.31(18)
C6 C7 C8 C9 54.27(18)
C7 C8 C9 C10 -58.18(16)
C8 C9 C10 C11 -173.99(12)
C8 C9 C10 C2 58.86(14)
C1 C2 C10 C9 -169.78(9)
C3 C2 C10 C9 67.30(13)
C6 C2 C10 C9 -54.87(12)
C1 C2 C10 C11 63.58(12)
C3 C2 C10 C11 -59.35(13)
C6 C2 C10 C11 178.49(10)
C9 C10 C11 C12 74.13(14)
C2 C10 C11 C12 -160.20(10)
C10 C11 C12 O2 -77.15(15)
O1 C1 N1 C5 174.43(13)
C2 C1 N1 C5 -4.42(19)
C4 C5 N1 C1 -21.9(2)
